data_3000192
loop_
_publ_author_name
'Asa Toombs'
'Gordon Miller'

_journal_name_full 'To be published in Crystals'
_chemical_formula_sum 'Ca2 Ga Pd3'
_symmetry_space_group_name_Hall '-R 3 2"'
_symmetry_space_group_name_H-M 'R -3 m :H'
_cell_angle_alpha 90
_cell_angle_beta 90
_cell_angle_gamma 120
_cell_length_a 5.6326(8)
_cell_length_b 5.6326(8)
_cell_length_c 12.300(2)
_cell_measurement_temperature 293(2)
_cell_volume 337.95(9)
_diffrn_ambient_temperature 293(2)
_diffrn_radiation_type MoK\a
_diffrn_radiation_wavelength 0.71073
_refine_ls_goodness_of_fit_ref 1.091
_refine_ls_R_factor_all 0.0251
_refine_ls_R_factor_gt 0.0208
_refine_ls_wR_factor_gt 0.0403
_refine_ls_wR_factor_ref 0.0414
_cod_database_code 3000192
_cod_hold_until_date 2018-05-27

loop_
_atom_site_label
_atom_site_fract_x
_atom_site_fract_y
_atom_site_fract_z
? ? ? ?
